data_7051824
loop_
_publ_author_name
'Braga, Dario'
'Giaffreda, Stefano Luca'
'Grepioni, Fabrizia'
'Palladino, Giuseppe'
'Polito, Marco'

_publ_section_title
;
 Mechanochemical assembly of hybrid organic--organometallic materials.
 Solid--solid reactions of 1,1&#x2032;-di-pyridyl-ferrocene with
 organic acids
;
_journal_issue 5
_journal_name_full 'New Journal of Chemistry'
_journal_page_first 820
_journal_paper_doi 10.1039/b714923a
_journal_volume 32
_journal_year 2008
_chemical_formula_sum 'C38 H28 Fe N2 O12'
_chemical_formula_weight 760.47
_chemical_name_systematic
;
?
;
_space_group_IT_number 15
_symmetry_cell_setting monoclinic
_symmetry_space_group_name_Hall '-C 2yc'
_symmetry_space_group_name_H-M 'C 1 2/c 1'
_atom_sites_solution_hydrogens geom
_atom_sites_solution_primary direct
_atom_sites_solution_secondary difmap
_audit_creation_method SHELXL-97
_cell_angle_alpha 90.00
_cell_angle_beta 121.425(3)
_cell_angle_gamma 90.00
_cell_formula_units_Z 4
_cell_length_a 14.7750(13)
_cell_length_b 17.8029(15)
_cell_length_c 14.1479(17)
_cell_measurement_temperature 293(2)
_cell_volume 3175.6(6)
_computing_structure_refinement 'SHELXL-97 (Sheldrick, 1997)'
_computing_structure_solution 'SHELXS-97 (Sheldrick, 1990)'
_diffrn_ambient_temperature 293(2)
_diffrn_measured_fraction_theta_full 0.983
_diffrn_measured_fraction_theta_max 0.983
_diffrn_radiation_monochromator graphite
_diffrn_radiation_source 'fine-focus sealed tube'
_diffrn_radiation_type MoK\a
_diffrn_radiation_wavelength 0.71073
_diffrn_reflns_av_R_equivalents 0.0527
_diffrn_reflns_av_sigmaI/netI 0.0424
_diffrn_reflns_limit_h_max 19
_diffrn_reflns_limit_h_min -18
_diffrn_reflns_limit_k_max 22
_diffrn_reflns_limit_k_min -23
_diffrn_reflns_limit_l_max 18
_diffrn_reflns_limit_l_min -18
_diffrn_reflns_number 17689
_diffrn_reflns_theta_full 27.65
_diffrn_reflns_theta_max 27.65
_diffrn_reflns_theta_min 1.98
_exptl_absorpt_coefficient_mu 0.551
_exptl_absorpt_correction_type none
_exptl_crystal_density_diffrn 1.591
_exptl_crystal_density_method 'not measured'
_exptl_crystal_F_000 1568
_exptl_crystal_size_max 0.26
_exptl_crystal_size_mid 0.20
_exptl_crystal_size_min 0.19
_refine_diff_density_max 0.350
_refine_diff_density_min -0.296
_refine_diff_density_rms 0.048
_refine_ls_extinction_method none
_refine_ls_goodness_of_fit_ref 0.960
_refine_ls_hydrogen_treatment constr
_refine_ls_matrix_type full
_refine_ls_number_parameters 254
_refine_ls_number_reflns 3648
_refine_ls_number_restraints 0
_refine_ls_restrained_S_all 0.960
_refine_ls_R_factor_all 0.0753
_refine_ls_R_factor_gt 0.0448
_refine_ls_shift/su_max 0.001
_refine_ls_shift/su_mean 0.000
_refine_ls_structure_factor_coef Fsqd
_refine_ls_weighting_details 'calc w=1/[\s^2^(Fo^2^)+(0.0584P)^2^+2.3254P] where P=(Fo^2^+2Fc^2^)/3'
_refine_ls_weighting_scheme calc
_refine_ls_wR_factor_gt 0.1018
_refine_ls_wR_factor_ref 0.1162
_reflns_number_gt 2535
_reflns_number_total 3648
_reflns_threshold_expression >2sigma(I)
_cod_data_source_file b714923a.txt
_cod_data_source_block '[FePy2]+[trimesic_acid]'
_cod_depositor_comments
;
The following automatic conversions were performed:
'_symmetry_cell_setting' value 'Monoclinic' changed to 'monoclinic'
according to '/home/saulius/struct/CIF-dictionaries/cif_core.dic'
dictionary named 'cif_core.dic' version 2.4.1 from 2010-06-29.

Automatic conversion script
Id: cif_fix_enum 1527 2010-12-29 10:47:43Z saulius 
;
_cod_original_cell_volume 3175.6(5)
_cod_original_sg_symbol_H-M C2/c
_cod_database_code 7051824

loop_
_symmetry_equiv_pos_as_xyz
'x, y, z'
'-x, y, -z+1/2'
'x+1/2, y+1/2, z'
'-x+1/2, y+1/2, -z+1/2'
'-x, -y, -z'
'x, -y, z-1/2'
'-x+1/2, -y+1/2, -z'
'x+1/2, -y+1/2, z-1/2'

loop_
_atom_site_label
_atom_site_type_symbol
_atom_site_fract_x
_atom_site_fract_y
_atom_site_fract_z
_atom_site_U_iso_or_equiv
_atom_site_adp_type
_atom_site_occupancy
_atom_site_symmetry_multiplicity
_atom_site_calc_flag
_atom_site_refinement_flags
_atom_site_disorder_assembly
_atom_site_disorder_group
Fe1 Fe 0.5000 0.32456(2) 0.2500 0.03771(16) Uani 1 2 d S . .
N1 N 0.38843(16) 0.02823(11) 0.09592(18) 0.0477(5) Uani 1 1 d . . .
H100 H 0.3966 -0.0259 0.0839 0.070(9) Uiso 1 1 d R . .
C1 C 0.35147(19) 0.29685(13) 0.2141(2) 0.0434(6) Uani 1 1 d . . .
H1 H 0.3357 0.2730 0.2622 0.050(7) Uiso 1 1 d R . .
C2 C 0.3579(2) 0.37540(14) 0.2030(2) 0.0519(7) Uani 1 1 d . . .
H2 H 0.3461 0.4121 0.2421 0.065(9) Uiso 1 1 d R . .
C3 C 0.3847(2) 0.38825(13) 0.1231(2) 0.0540(7) Uani 1 1 d . . .
H3 H 0.3939 0.4351 0.1003 0.061(8) Uiso 1 1 d R . .
C4 C 0.39553(19) 0.31854(12) 0.0831(2) 0.0445(6) Uani 1 1 d . . .
H4 H 0.4136 0.3114 0.0299 0.039(7) Uiso 1 1 d R . .
C5 C 0.37382(18) 0.26102(12) 0.13808(19) 0.0364(5) Uani 1 1 d . . .
C6 C 0.37753(17) 0.17995(12) 0.1229(2) 0.0345(5) Uani 1 1 d . . .
C7 C 0.3951(2) 0.15147(14) 0.0426(2) 0.0494(7) Uani 1 1 d . . .
H7 H 0.4037 0.1841 -0.0036 0.065(9) Uiso 1 1 d R . .
C8 C 0.3997(2) 0.07545(15) 0.0309(2) 0.0543(7) Uani 1 1 d . . .
H8 H 0.4109 0.0568 -0.0236 0.068(9) Uiso 1 1 d R . .
C9 C 0.36927(19) 0.05263(13) 0.1726(2) 0.0469(6) Uani 1 1 d . . .
H9 H 0.3599 0.0183 0.2164 0.060(8) Uiso 1 1 d R . .
C10 C 0.36320(18) 0.12807(13) 0.1874(2) 0.0404(6) Uani 1 1 d . . .
H10 H 0.3494 0.1447 0.2410 0.039(6) Uiso 1 1 d R . .
O1 O 0.20306(17) 0.04609(10) 0.31528(19) 0.0927(9) Uani 1 1 d . . .
O2 O 0.27342(14) 0.15722(9) 0.36850(16) 0.0591(6) Uani 1 1 d . . .
H200 H 0.3239 0.1338 0.4296 0.107(13) Uiso 1 1 d R . .
O3 O 0.08679(12) 0.38883(9) 0.20802(14) 0.0480(5) Uani 1 1 d . . .
O4 O -0.07220(12) 0.38710(8) 0.05777(13) 0.0415(4) Uani 1 1 d . . .
O5 O -0.23657(14) 0.15089(10) -0.11051(16) 0.0617(6) Uani 1 1 d . . .
H500 H -0.2900 0.1275 -0.1656 0.085(11) Uiso 1 1 d R . .
O6 O -0.15930(16) 0.04039(10) -0.05340(17) 0.0796(7) Uani 1 1 d . . .
C11 C 0.00907(17) 0.35427(12) 0.13383(18) 0.0330(5) Uani 1 1 d . . .
C12 C 0.01208(17) 0.26912(12) 0.13154(17) 0.0313(5) Uani 1 1 d . . .
C13 C -0.07250(17) 0.22802(12) 0.05020(18) 0.0339(5) Uani 1 1 d . . .
H13 H -0.1331 0.2530 -0.0034 0.038(6) Uiso 1 1 d R . .
C14 C -0.06823(17) 0.14996(12) 0.04739(18) 0.0348(5) Uani 1 1 d . . .
C15 C -0.15846(19) 0.10698(13) -0.0431(2) 0.0420(6) Uani 1 1 d . . .
C16 C 0.02031(18) 0.11211(12) 0.12817(19) 0.0377(5) Uani 1 1 d . . .
H16 H 0.0235 0.0600 0.1264 0.052(7) Uiso 1 1 d R . .
C17 C 0.10423(17) 0.15226(12) 0.21161(18) 0.0329(5) Uani 1 1 d . . .
C18 C 0.19695(18) 0.11160(12) 0.3028(2) 0.0388(5) Uani 1 1 d . . .
C19 C 0.10017(17) 0.23038(12) 0.21213(18) 0.0320(5) Uani 1 1 d . . .
H19 H 0.1576 0.2570 0.2675 0.029(6) Uiso 1 1 d R . .

loop_
_atom_site_aniso_label
_atom_site_aniso_U_11
_atom_site_aniso_U_22
_atom_site_aniso_U_33
_atom_site_aniso_U_23
_atom_site_aniso_U_13
_atom_site_aniso_U_12
Fe1 0.0432(3) 0.0179(2) 0.0484(3) 0.000 0.0214(2) 0.000
N1 0.0470(12) 0.0233(10) 0.0569(14) -0.0066(10) 0.0160(11) -0.0003(9)
C1 0.0422(14) 0.0296(12) 0.0571(17) -0.0023(12) 0.0250(13) 0.0030(10)
C2 0.0490(15) 0.0290(12) 0.0677(19) -0.0043(13) 0.0232(15) 0.0075(11)
C3 0.0551(17) 0.0214(12) 0.0639(19) 0.0082(12) 0.0160(15) 0.0044(11)
C4 0.0475(15) 0.0313(13) 0.0467(15) 0.0061(11) 0.0190(13) 0.0008(11)
C5 0.0362(12) 0.0239(11) 0.0434(14) 0.0027(10) 0.0168(11) 0.0015(9)
C6 0.0300(11) 0.0258(11) 0.0413(13) -0.0010(10) 0.0142(11) -0.0001(9)
C7 0.0684(18) 0.0322(12) 0.0564(17) 0.0005(12) 0.0387(15) 0.0007(12)
C8 0.0713(19) 0.0374(14) 0.0617(18) -0.0066(13) 0.0400(16) 0.0037(13)
C9 0.0464(15) 0.0292(12) 0.0514(16) 0.0012(12) 0.0159(13) -0.0063(11)
C10 0.0442(14) 0.0290(12) 0.0470(15) -0.0036(11) 0.0230(12) -0.0046(10)
O1 0.0708(14) 0.0262(10) 0.0909(17) 0.0136(10) -0.0208(12) -0.0027(9)
O2 0.0469(11) 0.0322(9) 0.0467(11) 0.0042(8) -0.0114(9) -0.0003(8)
O3 0.0381(9) 0.0264(8) 0.0449(10) -0.0050(7) -0.0024(8) 0.0014(7)
O4 0.0370(9) 0.0244(8) 0.0352(9) -0.0025(7) -0.0008(8) 0.0056(7)
O5 0.0445(11) 0.0349(10) 0.0524(12) 0.0011(9) -0.0120(9) -0.0047(8)
O6 0.0660(13) 0.0298(10) 0.0714(15) -0.0019(9) -0.0143(11) -0.0101(9)
C11 0.0319(12) 0.0260(11) 0.0301(12) -0.0020(10) 0.0085(10) 0.0010(9)
C12 0.0336(12) 0.0250(11) 0.0299(12) -0.0012(9) 0.0127(10) -0.0009(9)
C13 0.0290(12) 0.0300(11) 0.0291(12) 0.0040(9) 0.0056(10) 0.0007(9)
C14 0.0361(12) 0.0251(11) 0.0319(13) 0.0016(9) 0.0098(11) -0.0034(9)
C15 0.0381(13) 0.0310(13) 0.0356(14) 0.0031(10) 0.0044(11) -0.0084(10)
C16 0.0395(13) 0.0236(11) 0.0373(14) 0.0037(10) 0.0111(11) -0.0029(9)
C17 0.0316(11) 0.0258(11) 0.0306(12) 0.0032(9) 0.0088(10) 0.0003(9)
C18 0.0356(13) 0.0270(12) 0.0390(14) 0.0030(10) 0.0092(11) -0.0008(10)
C19 0.0290(11) 0.0276(11) 0.0277(11) -0.0021(9) 0.0067(10) -0.0038(9)

loop_
_atom_type_symbol
_atom_type_description
_atom_type_scat_dispersion_real
_atom_type_scat_dispersion_imag
_atom_type_scat_source
C C 0.0033 0.0016 'International Tables Vol C Tables 4.2.6.8 and 6.1.1.4'
H H 0.0000 0.0000 'International Tables Vol C Tables 4.2.6.8 and 6.1.1.4'
Fe Fe 0.3463 0.8444 'International Tables Vol C Tables 4.2.6.8 and 6.1.1.4'
N N 0.0061 0.0033 'International Tables Vol C Tables 4.2.6.8 and 6.1.1.4'
O O 0.0106 0.0060 'International Tables Vol C Tables 4.2.6.8 and 6.1.1.4'

loop_
_geom_angle_atom_site_label_1
_geom_angle_atom_site_label_2
_geom_angle_atom_site_label_3
_geom_angle
_geom_angle_site_symmetry_1
_geom_angle_site_symmetry_3
_geom_angle_publ_flag
C1 Fe1 C1 151.99(13) . 2_655 ?
C1 Fe1 C4 110.00(10) . 2_655 ?
C1 Fe1 C4 68.44(10) 2_655 2_655 ?
C1 Fe1 C4 68.44(10) . . ?
C1 Fe1 C4 110.00(10) 2_655 . ?
C4 Fe1 C4 173.98(13) 2_655 . ?
C1 Fe1 C5 40.98(9) . . ?
C1 Fe1 C5 119.16(10) 2_655 . ?
C4 Fe1 C5 134.47(9) 2_655 . ?
C4 Fe1 C5 40.66(9) . . ?
C1 Fe1 C5 119.16(10) . 2_655 ?
C1 Fe1 C5 40.98(9) 2_655 2_655 ?
C4 Fe1 C5 40.66(9) 2_655 2_655 ?
C4 Fe1 C5 134.47(9) . 2_655 ?
C5 Fe1 C5 112.85(12) . 2_655 ?
C1 Fe1 C3 67.74(11) . . ?
C1 Fe1 C3 130.23(11) 2_655 . ?
C4 Fe1 C3 145.28(10) 2_655 . ?
C4 Fe1 C3 40.19(10) . . ?
C5 Fe1 C3 67.85(9) . . ?
C5 Fe1 C3 170.90(11) 2_655 . ?
C1 Fe1 C3 130.23(11) . 2_655 ?
C1 Fe1 C3 67.74(11) 2_655 2_655 ?
C4 Fe1 C3 40.19(10) 2_655 2_655 ?
C4 Fe1 C3 145.28(10) . 2_655 ?
C5 Fe1 C3 170.90(11) . 2_655 ?
C5 Fe1 C3 67.85(9) 2_655 2_655 ?
C3 Fe1 C3 113.01(14) . 2_655 ?
C1 Fe1 C2 40.49(10) . . ?
C1 Fe1 C2 166.88(10) 2_655 . ?
C4 Fe1 C2 115.25(11) 2_655 . ?
C4 Fe1 C2 67.65(11) . . ?
C5 Fe1 C2 68.13(9) . . ?
C5 Fe1 C2 149.31(11) 2_655 . ?
C3 Fe1 C2 39.78(11) . . ?
C3 Fe1 C2 106.38(10) 2_655 . ?
C1 Fe1 C2 166.88(10) . 2_655 ?
C1 Fe1 C2 40.49(10) 2_655 2_655 ?
C4 Fe1 C2 67.65(11) 2_655 2_655 ?
C4 Fe1 C2 115.25(11) . 2_655 ?
C5 Fe1 C2 149.31(11) . 2_655 ?
C5 Fe1 C2 68.13(10) 2_655 2_655 ?
C3 Fe1 C2 106.38(10) . 2_655 ?
C3 Fe1 C2 39.78(11) 2_655 2_655 ?
C2 Fe1 C2 127.69(14) . 2_655 ?
C8 N1 C9 121.3(2) . . ?
C8 N1 H100 115.3 . . ?
C9 N1 H100 123.4 . . ?
C2 C1 C5 107.6(2) . . ?
C2 C1 Fe1 70.31(14) . . ?
C5 C1 Fe1 69.78(13) . . ?
C2 C1 H1 126.2 . . ?
C5 C1 H1 126.3 . . ?
Fe1 C1 H1 125.2 . . ?
C3 C2 C1 108.4(2) . . ?
C3 C2 Fe1 70.17(15) . . ?
C1 C2 Fe1 69.20(14) . . ?
C3 C2 H2 125.8 . . ?
C1 C2 H2 125.8 . . ?
Fe1 C2 H2 126.4 . . ?
C2 C3 C4 108.7(2) . . ?
C2 C3 Fe1 70.04(15) . . ?
C4 C3 Fe1 69.40(14) . . ?
C2 C3 H3 125.6 . . ?
C4 C3 H3 125.7 . . ?
Fe1 C3 H3 126.4 . . ?
C3 C4 C5 108.1(2) . . ?
C3 C4 Fe1 70.41(15) . . ?
C5 C4 Fe1 69.83(14) . . ?
C3 C4 H4 126.0 . . ?
C5 C4 H4 126.0 . . ?
Fe1 C4 H4 125.5 . . ?
C4 C5 C1 107.3(2) . . ?
C4 C5 C6 126.5(2) . . ?
C1 C5 C6 126.2(2) . . ?
C4 C5 Fe1 69.52(14) . . ?
C1 C5 Fe1 69.24(13) . . ?
C6 C5 Fe1 124.74(16) . . ?
C7 C6 C10 116.9(2) . . ?
C7 C6 C5 121.2(2) . . ?
C10 C6 C5 121.9(2) . . ?
C8 C7 C6 120.1(2) . . ?
C8 C7 H7 119.9 . . ?
C6 C7 H7 120.0 . . ?
N1 C8 C7 120.9(3) . . ?
N1 C8 H8 119.5 . . ?
C7 C8 H8 119.6 . . ?
N1 C9 C10 120.3(2) . . ?
N1 C9 H9 119.9 . . ?
C10 C9 H9 119.9 . . ?
C9 C10 C6 120.5(2) . . ?
C9 C10 H10 119.8 . . ?
C6 C10 H10 119.8 . . ?
C18 O2 H200 111.9 . . ?
C15 O5 H500 114.2 . . ?
O3 C11 O4 122.7(2) . . ?
O3 C11 C12 119.24(19) . . ?
O4 C11 C12 118.01(18) . . ?
C13 C12 C19 118.26(19) . . ?
C13 C12 C11 121.42(19) . . ?
C19 C12 C11 120.32(18) . . ?
C12 C13 C14 121.0(2) . . ?
C12 C13 H13 119.5 . . ?
C14 C13 H13 119.5 . . ?
C16 C14 C13 120.0(2) . . ?
C16 C14 C15 119.8(2) . . ?
C13 C14 C15 120.2(2) . . ?
O6 C15 O5 123.8(2) . . ?
O6 C15 C14 124.2(2) . . ?
O5 C15 C14 112.0(2) . . ?
C14 C16 C17 119.6(2) . . ?
C14 C16 H16 120.2 . . ?
C17 C16 H16 120.2 . . ?
C19 C17 C16 119.90(19) . . ?
C19 C17 C18 120.21(19) . . ?
C16 C17 C18 119.85(19) . . ?
O1 C18 O2 122.7(2) . . ?
O1 C18 C17 125.1(2) . . ?
O2 C18 C17 112.18(19) . . ?
C12 C19 C17 121.14(19) . . ?
C12 C19 H19 119.5 . . ?
C17 C19 H19 119.4 . . ?

loop_
_geom_bond_atom_site_label_1
_geom_bond_atom_site_label_2
_geom_bond_distance
_geom_bond_site_symmetry_2
_geom_bond_publ_flag
Fe1 C1 2.038(2) . ?
Fe1 C1 2.038(2) 2_655 ?
Fe1 C4 2.042(3) 2_655 ?
Fe1 C4 2.042(3) . ?
Fe1 C5 2.046(2) . ?
Fe1 C5 2.046(2) 2_655 ?
Fe1 C3 2.055(3) . ?
Fe1 C3 2.055(3) 2_655 ?
Fe1 C2 2.053(2) . ?
Fe1 C2 2.053(2) 2_655 ?
N1 C8 1.319(3) . ?
N1 C9 1.329(3) . ?
N1 H100 0.9963 . ?
C1 C2 1.416(3) . ?
C1 C5 1.430(3) . ?
C1 H1 0.9299 . ?
C2 C3 1.398(4) . ?
C2 H2 0.9298 . ?
C3 C4 1.407(3) . ?
C3 H3 0.9299 . ?
C4 C5 1.420(3) . ?
C4 H4 0.9299 . ?
C5 C6 1.464(3) . ?
C6 C7 1.387(3) . ?
C6 C10 1.390(3) . ?
C7 C8 1.369(3) . ?
C7 H7 0.9300 . ?
C8 H8 0.9301 . ?
C9 C10 1.369(3) . ?
C9 H9 0.9300 . ?
C10 H10 0.9300 . ?
O1 C18 1.176(3) . ?
O2 C18 1.306(3) . ?
O2 H200 0.8973 . ?
O3 C11 1.242(2) . ?
O4 C11 1.263(2) . ?
O5 C15 1.306(3) . ?
O5 H500 0.8724 . ?
O6 C15 1.194(3) . ?
C11 C12 1.517(3) . ?
C12 C13 1.386(3) . ?
C12 C19 1.386(3) . ?
C13 C14 1.393(3) . ?
C13 H13 0.9300 . ?
C14 C16 1.383(3) . ?
C14 C15 1.491(3) . ?
C16 C17 1.384(3) . ?
C16 H16 0.9301 . ?
C17 C19 1.392(3) . ?
C17 C18 1.491(3) . ?
C19 H19 0.9300 . ?
